data_2213532
loop_
_publ_author_name
'Mizuguchi, Jin'
'Uta, Kazuya'
'Sato, Yohei'

_publ_section_title
;Ammonium
 bis{3-anilinocarbonyl-1-[(5-chloro-2-oxidophenyl)diazenyl]-2-naphtholato}ferrate(III)
 acetone solvate
;
_journal_coeditor_code SA2047
_journal_issue 5
_journal_name_full 'Acta Crystallographica Section E'
_journal_page_first m1329
_journal_page_last m1330
_journal_paper_doi 10.1107/S1600536807016571
_journal_volume 63
_journal_year 2007
_chemical_formula_iupac '(N H4 N) [Fe (C23 H24 Cl1 N3 O3)2], C3 H6 O'
_chemical_formula_moiety 'H4 N +, C46 H48 Cl2 Fe N6 O6 -, C3 H6 O'
_chemical_formula_sum 'C49 H58 Cl2 Fe N7 O7'
_chemical_formula_weight 963.61
_chemical_name_systematic
;
Ammonium bis{3-anilinocarbonyl-1-[(5-chloro-2-oxidophenyl)diazenyl]-
2-naphtholato}ferrate(III) acetone solvate
;
_space_group_IT_number 14
_symmetry_cell_setting monoclinic
_symmetry_space_group_name_Hall '-P 2yn'
_symmetry_space_group_name_H-M 'P 1 21/n 1'
_cell_angle_alpha 90.0000
_cell_angle_beta 93.747(3)
_cell_angle_gamma 90.0000
_cell_formula_units_Z 4
_cell_length_a 11.3199(14)
_cell_length_b 13.7962(17)
_cell_length_c 27.757(4)
_cell_measurement_reflns_used 25840
_cell_measurement_temperature 100
_cell_measurement_theta_max 26.1
_cell_measurement_theta_min 3.4
_cell_volume 4325.6(10)
_computing_cell_refinement PROCESS-AUTO
_computing_data_collection 'PROCESS-AUTO (Rigaku, 1998)'
_computing_data_reduction
;
CrystalStructure (Rigaku/MSC, 2006 or 2005????)
;
_computing_molecular_graphics 'ORTEPIII (Burnett & Johnson, 1996)'
_computing_publication_material CrystalStructure
_computing_structure_refinement 'SHELXL97 (Sheldrick, 1997)'
_computing_structure_solution 'SIR2004 (Burla <i>et al.</i>,  2003)'
_diffrn_detector_area_resol_mean 10.00
_diffrn_measured_fraction_theta_full 0.997
_diffrn_measured_fraction_theta_max 0.997
_diffrn_measurement_device_type 'Rigaku R-AXIS RAPID'
_diffrn_measurement_method \w
_diffrn_radiation_type 'Mo K\a'
_diffrn_radiation_wavelength 0.71075
_diffrn_reflns_av_R_equivalents 0.196
_diffrn_reflns_limit_h_max 13
_diffrn_reflns_limit_h_min -13
_diffrn_reflns_limit_k_max 16
_diffrn_reflns_limit_k_min -16
_diffrn_reflns_limit_l_max 34
_diffrn_reflns_limit_l_min -34
_diffrn_reflns_number 53581
_diffrn_reflns_theta_full 26.02
_diffrn_reflns_theta_max 26.02
_diffrn_standards_number 0
_exptl_absorpt_coefficient_mu 0.536
_exptl_absorpt_correction_T_max 0.979
_exptl_absorpt_correction_T_min 0.950
_exptl_absorpt_correction_type multi-scan
_exptl_absorpt_process_details '(ABSCOR; Higashi, 1995)'
_exptl_crystal_colour black
_exptl_crystal_density_diffrn 1.480
_exptl_crystal_density_method 'not measured'
_exptl_crystal_description platelet
_exptl_crystal_F_000 1988.00
_exptl_crystal_size_max 0.10
_exptl_crystal_size_mid 0.10
_exptl_crystal_size_min 0.04
_refine_diff_density_max 0.98
_refine_diff_density_min -0.61
_refine_ls_extinction_method none
_refine_ls_goodness_of_fit_ref 0.995
_refine_ls_hydrogen_treatment mixed
_refine_ls_number_parameters 612
_refine_ls_number_reflns 8466
_refine_ls_R_factor_gt 0.0890
_refine_ls_shift/su_max 0.0000
_refine_ls_structure_factor_coef Fsqd
_refine_ls_weighting_details 'w = 1/[\s^2^(Fo^2^)+(0.1296P)^2^] where P=(Fo^2^+2Fc^2^)/3'
_refine_ls_weighting_scheme calc
_refine_ls_wR_factor_ref 0.2574
_reflns_number_gt 4761
_reflns_number_total 8466
_reflns_threshold_expression F^2^>2\s(F^2^)
_cod_data_source_file sa2047.cif
_cod_data_source_block I
_cod_original_sg_symbol_H-M 'P 21/n'
_cod_database_code 2213532
_cod_database_fobs_code 2213532

loop_
_symmetry_equiv_pos_site_id
_symmetry_equiv_pos_as_xyz
1 +X,+Y,+Z
2 1/2-X,1/2+Y,1/2-Z
3 -X,-Y,-Z
4 1/2+X,1/2-Y,1/2+Z

loop_
_atom_site_type_symbol
_atom_site_label
_atom_site_fract_x
_atom_site_fract_y
_atom_site_fract_z
_atom_site_U_iso_or_equiv
_atom_site_adp_type
_atom_site_calc_flag
_atom_site_refinement_flags
_atom_site_occupancy
Fe Fe1 0.21487(7) 0.76853(5) 0.51841(3) 0.0398(2) Uani d . 1.00
Cl Cl1 0.02245(15) 0.95536(11) 0.30403(6) 0.0569(4) Uani d . 1.00
Cl Cl2 -0.08330(15) 0.74126(12) 0.72061(6) 0.0581(4) Uani d . 1.00
O O1 0.0497(3) 0.7323(2) 0.51960(13) 0.0429(8) Uani d . 1.00
O O2 0.1578(3) 0.8980(2) 0.50934(14) 0.0448(9) Uani d . 1.00
O O3 0.3729(3) 0.8127(2) 0.52097(13) 0.0407(8) Uani d . 1.00
O O4 0.2634(3) 0.6372(2) 0.52365(13) 0.0408(8) Uani d . 1.00
O O5 0.7199(3) 0.8882(2) 0.50362(15) 0.0522(10) Uani d . 1.00
O O6 0.3147(3) 0.3443(2) 0.54840(15) 0.0513(10) Uani d . 1.00
O O7 -0.0200(4) 0.6631(3) 0.37983(18) 0.0667(12) Uani d . 1.00
N N1 0.2126(3) 0.7740(2) 0.58653(17) 0.0395(10) Uani d . 1.00
N N2 0.2937(4) 0.7919(3) 0.61973(16) 0.0435(11) Uani d . 1.00
N N3 0.2156(3) 0.7635(3) 0.45023(17) 0.0411(10) Uani d . 1.00
N N4 0.2564(4) 0.7018(3) 0.42215(17) 0.0454(11) Uani d . 1.00
N N5 0.3146(4) 0.4919(3) 0.58535(16) 0.0431(10) Uani d . 1.00
N N6 0.5355(4) 0.8866(3) 0.46648(17) 0.0453(11) Uani d . 1.00
N N7 -0.1252(5) 0.7851(4) 0.4485(2) 0.0517(13) Uani d . 1.00
C C1 0.4042(4) 0.8177(3) 0.6074(2) 0.0398(12) Uani d . 1.00
C C2 0.4846(4) 0.8373(3) 0.6490(2) 0.0414(12) Uani d . 1.00
C C3 0.4548(5) 0.8188(4) 0.6964(2) 0.0468(13) Uani d . 1.00
C C4 0.5314(5) 0.8385(4) 0.7346(2) 0.0524(14) Uani d . 1.00
C C5 0.6436(5) 0.8788(4) 0.7276(2) 0.0601(17) Uani d . 1.00
C C6 0.6762(5) 0.8969(4) 0.6817(2) 0.0573(16) Uani d . 1.00
C C7 0.6005(5) 0.8744(4) 0.6414(2) 0.0487(14) Uani d . 1.00
C C8 0.6326(5) 0.8864(3) 0.5937(2) 0.0445(13) Uani d . 1.00
C C9 0.5598(5) 0.8655(3) 0.5538(2) 0.0438(13) Uani d . 1.00
C C10 0.4407(4) 0.8296(3) 0.55976(19) 0.0392(12) Uani d . 1.00
C C11 0.6119(5) 0.8801(3) 0.5057(2) 0.0432(13) Uani d . 1.00
C C12 0.5607(5) 0.8979(3) 0.4178(2) 0.0460(13) Uani d . 1.00
C C13 0.6630(5) 0.9446(3) 0.4037(2) 0.0513(14) Uani d . 1.00
C C14 0.6792(5) 0.9540(4) 0.3549(2) 0.0562(16) Uani d . 1.00
C C15 0.5965(6) 0.9203(4) 0.3202(2) 0.0582(16) Uani d . 1.00
C C16 0.4934(6) 0.8756(4) 0.3343(2) 0.0609(16) Uani d . 1.00
C C17 0.4779(6) 0.8644(4) 0.3832(2) 0.0555(15) Uani d . 1.00
C C18 0.2984(4) 0.5827(3) 0.4880(2) 0.0415(12) Uani d . 1.00
C C19 0.3014(4) 0.6160(3) 0.43994(19) 0.0414(12) Uani d . 1.00
C C20 0.3453(4) 0.5542(3) 0.4029(2) 0.0419(12) Uani d . 1.00
C C21 0.3551(5) 0.5861(4) 0.3547(2) 0.0461(13) Uani d . 1.00
C C22 0.3919(5) 0.5231(4) 0.3200(2) 0.0499(14) Uani d . 1.00
C C23 0.4213(5) 0.4262(4) 0.3316(2) 0.0482(14) Uani d . 1.00
C C24 0.4145(5) 0.3954(4) 0.3782(2) 0.0462(13) Uani d . 1.00
C C25 0.3776(4) 0.4568(3) 0.4146(2) 0.0428(12) Uani d . 1.00
C C26 0.3677(4) 0.4253(3) 0.4624(2) 0.0453(13) Uani d . 1.00
C C27 0.3296(4) 0.4830(3) 0.4983(2) 0.0414(12) Uani d . 1.00
C C28 0.3183(5) 0.4339(4) 0.5463(2) 0.0481(13) Uani d . 1.00
C C29 0.3066(5) 0.4661(3) 0.6341(2) 0.0452(13) Uani d . 1.00
C C30 0.2867(5) 0.5422(4) 0.6658(2) 0.0492(14) Uani d . 1.00
C C31 0.2818(5) 0.5240(4) 0.7147(2) 0.0541(15) Uani d . 1.00
C C32 0.2930(5) 0.4305(4) 0.7322(2) 0.0571(15) Uani d . 1.00
C C33 0.3118(5) 0.3560(4) 0.7010(2) 0.0567(16) Uani d . 1.00
C C34 0.3203(5) 0.3720(4) 0.6520(2) 0.0528(15) Uani d . 1.00
C C35 0.0151(5) 0.7351(3) 0.5646(2) 0.0403(12) Uani d . 1.00
C C36 -0.1033(5) 0.7211(3) 0.5766(2) 0.0436(13) Uani d . 1.00
C C37 -0.1330(5) 0.7247(3) 0.6237(2) 0.0467(13) Uani d . 1.00
C C38 -0.0453(5) 0.7420(3) 0.6607(2) 0.0453(13) Uani d . 1.00
C C39 0.0703(5) 0.7571(3) 0.6506(2) 0.0421(12) Uani d . 1.00
C C40 0.0983(5) 0.7546(3) 0.6029(2) 0.0406(12) Uani d . 1.00
C C41 0.1309(5) 0.9149(3) 0.4636(2) 0.0429(12) Uani d . 1.00
C C42 0.1586(5) 0.8474(3) 0.4282(2) 0.0439(13) Uani d . 1.00
C C43 0.1296(5) 0.8569(3) 0.3799(2) 0.0460(13) Uani d . 1.00
C C44 0.0683(5) 0.9396(3) 0.3643(2) 0.0487(14) Uani d . 1.00
C C45 0.0401(5) 1.0105(3) 0.3977(2) 0.0466(13) Uani d . 1.00
C C46 0.0710(5) 0.9996(4) 0.4461(2) 0.0466(13) Uani d . 1.00
C C47 0.0053(6) 0.5341(4) 0.4368(2) 0.0602(16) Uani d . 1.00
C C48 0.0015(5) 0.5781(4) 0.3870(2) 0.0556(15) Uani d . 1.00
C C49 0.0257(6) 0.5100(4) 0.3469(2) 0.0619(17) Uani d . 1.00
H H3 0.3795 0.7919 0.7018 0.056 Uiso c R 1.00
H H4 0.5096 0.8251 0.7664 0.063 Uiso c R 1.00
H H5 0.6965 0.8935 0.7546 0.072 Uiso c R 1.00
H H5N 0.3176 0.5545 0.5795 0.052 Uiso c R 1.00
H H6 0.7512 0.9250 0.6772 0.069 Uiso c R 1.00
H H6N 0.4599 0.8833 0.4720 0.054 Uiso c R 1.00
H H1A -0.105(6) 0.779(4) 0.425(2) 0.05(2) Uiso d . 1.00
H H1B -0.155(6) 0.852(5) 0.456(2) 0.08(2) Uiso d . 1.00
H H1C -0.178(7) 0.730(6) 0.444(2) 0.09(2) Uiso d . 1.00
H H1D -0.060(6) 0.772(4) 0.474(2) 0.060(18) Uiso d . 1.00
H H8 0.7096 0.9105 0.5889 0.053 Uiso c R 1.00
H H13 0.7200 0.9693 0.4271 0.062 Uiso c R 1.00
H H14 0.7489 0.9845 0.3451 0.067 Uiso c R 1.00
H H15 0.6095 0.9274 0.2869 0.070 Uiso c R 1.00
H H16 0.4350 0.8531 0.3108 0.073 Uiso c R 1.00
H H17 0.4087 0.8330 0.3930 0.067 Uiso c R 1.00
H H21 0.3362 0.6513 0.3462 0.055 Uiso c R 1.00
H H22 0.3975 0.5454 0.2878 0.060 Uiso c R 1.00
H H23 0.4454 0.3830 0.3074 0.058 Uiso c R 1.00
H H24 0.4353 0.3304 0.3861 0.055 Uiso c R 1.00
H H26 0.3887 0.3602 0.4701 0.054 Uiso c R 1.00
H H30 0.2765 0.6063 0.6539 0.059 Uiso c R 1.00
H H31 0.2707 0.5761 0.7363 0.065 Uiso c R 1.00
H H32 0.2878 0.4181 0.7657 0.069 Uiso c R 1.00
H H33 0.3192 0.2918 0.7133 0.068 Uiso c R 1.00
H H34 0.3352 0.3197 0.6309 0.063 Uiso c R 1.00
H H36 -0.1631 0.7089 0.5517 0.052 Uiso c R 1.00
H H37 -0.2129 0.7154 0.6312 0.056 Uiso c R 1.00
H H39 0.1295 0.7690 0.6757 0.050 Uiso c R 1.00
H H43 0.1506 0.8085 0.3576 0.055 Uiso c R 1.00
H H45 -0.0012 1.0672 0.3868 0.056 Uiso c R 1.00
H H46 0.0521 1.0491 0.4681 0.056 Uiso c R 1.00
H H47a -0.0185 0.4659 0.4344 0.072 Uiso c R 1.00
H H47b -0.0491 0.5693 0.4566 0.072 Uiso c R 1.00
H H47c 0.0859 0.5386 0.4518 0.072 Uiso c R 1.00
H H49a 0.0795 0.4587 0.3593 0.074 Uiso c R 1.00
H H49b 0.0624 0.5456 0.3212 0.074 Uiso c R 1.00
H H49c -0.0488 0.4810 0.3340 0.074 Uiso c R 1.00

loop_
_atom_site_aniso_label
_atom_site_aniso_U_11
_atom_site_aniso_U_22
_atom_site_aniso_U_33
_atom_site_aniso_U_12
_atom_site_aniso_U_13
_atom_site_aniso_U_23
Fe1 0.0430(4) 0.0347(4) 0.0413(5) 0.0017(3) 0.0002(3) -0.0001(3)
Cl1 0.0720(10) 0.0500(8) 0.0482(9) 0.0031(7) 0.0002(7) 0.0039(6)
Cl2 0.0585(9) 0.0720(10) 0.0445(9) 0.0039(7) 0.0099(7) 0.0074(6)
O1 0.047(2) 0.042(2) 0.039(2) -0.0005(16) -0.0009(17) 0.0018(15)
O2 0.051(2) 0.0334(19) 0.049(2) 0.0024(16) -0.0042(18) -0.0010(16)
O3 0.044(2) 0.0383(19) 0.040(2) 0.0011(16) 0.0017(17) 0.0006(15)
O4 0.046(2) 0.0367(19) 0.040(2) 0.0029(16) 0.0012(16) -0.0008(15)
O5 0.044(2) 0.058(2) 0.055(2) -0.0071(18) 0.0059(19) -0.0035(18)
O6 0.056(2) 0.034(2) 0.063(2) -0.0034(18) -0.002(2) 0.0009(17)
O7 0.055(2) 0.043(2) 0.100(3) 0.000(2) 0.000(2) -0.002(2)
N1 0.036(2) 0.034(2) 0.048(2) 0.0036(18) 0.003(2) -0.0006(19)
N2 0.051(3) 0.035(2) 0.044(2) 0.003(2) -0.002(2) -0.0029(19)
N3 0.036(2) 0.041(2) 0.046(2) 0.0035(19) 0.004(2) -0.001(2)
N4 0.045(2) 0.039(2) 0.052(2) -0.002(2) 0.002(2) -0.003(2)
N5 0.046(2) 0.037(2) 0.046(2) -0.003(2) -0.001(2) 0.002(2)
N6 0.036(2) 0.049(2) 0.052(3) 0.003(2) 0.008(2) 0.000(2)
N7 0.052(3) 0.060(3) 0.043(3) 0.001(2) 0.004(3) 0.006(2)
C1 0.041(3) 0.027(2) 0.052(3) 0.004(2) 0.002(2) -0.002(2)
C2 0.043(3) 0.035(2) 0.046(3) 0.006(2) 0.002(2) -0.004(2)
C3 0.050(3) 0.044(3) 0.046(3) 0.009(2) 0.001(2) -0.005(2)
C4 0.051(3) 0.062(3) 0.045(3) 0.005(2) 0.005(2) -0.010(2)
C5 0.056(4) 0.071(4) 0.052(4) -0.001(3) -0.012(3) -0.015(3)
C6 0.053(3) 0.063(3) 0.056(4) 0.000(3) -0.003(3) -0.016(3)
C7 0.048(3) 0.047(3) 0.051(3) 0.006(2) 0.002(2) -0.009(2)
C8 0.037(3) 0.041(3) 0.056(3) 0.003(2) 0.009(2) -0.004(2)
C9 0.049(3) 0.035(2) 0.047(3) 0.007(2) 0.001(2) -0.003(2)
C10 0.043(3) 0.033(2) 0.042(3) 0.004(2) 0.007(2) 0.003(2)
C11 0.048(3) 0.031(2) 0.051(3) -0.002(2) 0.003(2) 0.000(2)
C12 0.054(3) 0.039(2) 0.046(3) 0.008(2) 0.006(2) 0.002(2)
C13 0.062(4) 0.040(3) 0.053(3) 0.005(2) 0.009(3) 0.003(2)
C14 0.055(3) 0.050(3) 0.065(4) 0.008(2) 0.015(3) 0.004(2)
C15 0.072(4) 0.048(3) 0.057(4) 0.008(3) 0.022(3) -0.003(2)
C16 0.077(4) 0.054(3) 0.051(3) 0.003(3) 0.004(3) -0.007(2)
C17 0.062(4) 0.053(3) 0.052(3) 0.004(3) 0.011(3) -0.002(2)
C18 0.035(2) 0.043(3) 0.046(3) -0.005(2) 0.002(2) -0.004(2)
C19 0.043(3) 0.038(2) 0.043(3) -0.003(2) 0.001(2) 0.000(2)
C20 0.036(2) 0.043(3) 0.046(3) -0.001(2) 0.001(2) -0.004(2)
C21 0.045(3) 0.047(3) 0.045(3) 0.005(2) 0.001(2) -0.001(2)
C22 0.050(3) 0.053(3) 0.046(3) 0.001(2) 0.002(2) -0.004(2)
C23 0.042(3) 0.047(3) 0.055(3) -0.004(2) 0.004(2) -0.015(2)
C24 0.042(3) 0.041(3) 0.056(3) -0.001(2) 0.002(2) -0.004(2)
C25 0.041(3) 0.039(2) 0.048(3) -0.004(2) -0.001(2) -0.005(2)
C26 0.034(3) 0.039(2) 0.062(3) -0.002(2) -0.001(2) -0.002(2)
C27 0.040(3) 0.037(2) 0.047(3) -0.004(2) -0.001(2) 0.001(2)
C28 0.039(3) 0.055(3) 0.050(3) 0.000(2) -0.002(2) 0.000(2)
C29 0.041(3) 0.043(3) 0.051(3) -0.004(2) -0.004(2) 0.002(2)
C30 0.045(3) 0.048(3) 0.055(3) 0.002(2) 0.006(2) 0.006(2)
C31 0.044(3) 0.059(3) 0.060(4) -0.002(2) 0.010(2) 0.000(2)
C32 0.060(4) 0.059(3) 0.053(3) -0.006(3) 0.004(3) 0.008(3)
C33 0.057(3) 0.048(3) 0.064(4) -0.005(2) -0.008(3) 0.014(2)
C34 0.060(3) 0.043(3) 0.054(3) -0.004(2) -0.007(3) 0.005(2)
C35 0.046(3) 0.030(2) 0.044(3) 0.001(2) 0.002(2) 0.002(2)
C36 0.040(3) 0.038(2) 0.052(3) 0.005(2) -0.003(2) 0.002(2)
C37 0.051(3) 0.039(2) 0.050(3) 0.001(2) 0.008(2) 0.003(2)
C38 0.057(3) 0.040(2) 0.039(3) 0.004(2) 0.009(2) 0.004(2)
C39 0.048(3) 0.033(2) 0.044(3) 0.002(2) 0.001(2) 0.002(2)
C40 0.043(3) 0.031(2) 0.047(3) 0.005(2) 0.000(2) 0.001(2)
C41 0.047(3) 0.037(2) 0.044(3) -0.002(2) -0.001(2) 0.000(2)
C42 0.045(3) 0.043(3) 0.044(3) -0.003(2) 0.002(2) 0.006(2)
C43 0.048(3) 0.036(2) 0.055(3) -0.001(2) 0.008(2) -0.003(2)
C44 0.052(3) 0.040(3) 0.054(3) -0.003(2) -0.001(2) 0.003(2)
C45 0.048(3) 0.037(2) 0.055(3) 0.004(2) 0.005(2) 0.006(2)
C46 0.045(3) 0.043(3) 0.052(3) 0.000(2) 0.004(2) 0.002(2)
C47 0.056(3) 0.059(3) 0.066(4) -0.005(3) 0.005(3) -0.009(3)
C48 0.047(3) 0.044(3) 0.075(4) -0.003(2) -0.001(3) -0.002(3)
C49 0.066(4) 0.052(3) 0.068(4) 0.003(3) 0.007(3) 0.007(3)

loop_
_atom_type_symbol
_atom_type_description
_atom_type_scat_dispersion_real
_atom_type_scat_dispersion_imag
_atom_type_scat_source
C C 0.003 0.002
;
International Tables for Crystallography
(1992, Vol. C, Tables 4.2.6.8 and 6.1.1.4)
;
H H 0.000 0.000
;
International Tables for Crystallography
(1992, Vol. C, Table 6.1.1.4)
;
O O 0.011 0.006
;
International Tables for Crystallography
(1992, Vol. C, Tables 4.2.6.8 and 6.1.1.4)
;
N N 0.006 0.003
;
International Tables for Crystallography
(1992, Vol. C, Tables 4.2.6.8 and 6.1.1.4)
;
Cl Cl 0.148 0.159
;
International Tables for Crystallography
(1992, Vol. C, Tables 4.2.6.8 and 6.1.1.4)
;
Fe Fe 0.346 0.844
;
International Tables for Crystallography
(1992, Vol. C, Tables 4.2.6.8 and 6.1.1.4)
;

loop_
_geom_angle_atom_site_label_1
_geom_angle_atom_site_label_2
_geom_angle_atom_site_label_3
_geom_angle
O1 Fe1 O2 85.69(15)
O1 Fe1 O3 174.98(15)
O1 Fe1 O4 91.57(15)
O1 Fe1 N1 85.24(17)
O1 Fe1 N3 94.30(17)
O2 Fe1 O3 90.83(15)
O2 Fe1 O4 175.77(15)
O2 Fe1 N1 93.88(17)
O2 Fe1 N3 85.76(17)
O3 Fe1 O4 92.10(15)
O3 Fe1 N1 91.39(17)
O3 Fe1 N3 89.04(17)
O4 Fe1 N1 89.10(16)
O4 Fe1 N3 91.24(17)
N1 Fe1 N3 179.44(19)
Fe1 O1 C35 110.6(3)
Fe1 O2 C41 110.5(3)
Fe1 O3 C10 126.5(3)
Fe1 O4 C18 125.8(3)
Fe1 N1 N2 132.0(3)
Fe1 N1 C40 112.5(3)
N2 N1 C40 115.4(4)
N1 N2 C1 119.6(4)
Fe1 N3 N4 131.9(3)
Fe1 N3 C42 111.3(3)
N4 N3 C42 116.9(4)
N3 N4 C19 120.2(4)
C28 N5 C29 129.0(4)
C28 N5 H5N 115.5
C29 N5 H5N 115.5
C11 N6 C12 128.5(4)
C11 N6 H6N 115.7
C12 N6 H6N 115.7
H1A N7 H1B 116(6)
H1A N7 H1C 91(7)
H1A N7 H1D 112(6)
H1B N7 H1C 122(6)
H1B N7 H1D 105(5)
H1C N7 H1D 112(5)
N2 C1 C2 112.7(4)
N2 C1 C10 126.2(4)
C2 C1 C10 121.0(4)
C1 C2 C3 122.5(5)
C1 C2 C7 118.8(5)
C3 C2 C7 118.7(5)
C2 C3 C4 121.2(5)
C2 C3 H3 119.4
C4 C3 H3 119.4
C3 C4 C5 120.5(5)
C3 C4 H4 119.8
C5 C4 H4 119.8
C4 C5 C6 119.9(5)
C4 C5 H5 120.1
C6 C5 H5 120.1
C5 C6 C7 121.0(6)
C5 C6 H6 119.5
C7 C6 H6 119.5
C2 C7 C6 118.6(5)
C2 C7 C8 118.4(5)
C6 C7 C8 123.0(5)
C7 C8 C9 124.0(5)
C7 C8 H8 118.0
C9 C8 H8 118.0
C8 C9 C10 119.6(5)
C8 C9 C11 116.0(5)
C10 C9 C11 124.4(4)
O3 C10 C1 123.9(4)
O3 C10 C9 117.9(4)
C1 C10 C9 118.2(4)
O5 C11 N6 122.8(5)
O5 C11 C9 120.1(5)
N6 C11 C9 117.2(5)
N6 C12 C13 122.9(5)
N6 C12 C17 117.4(5)
C13 C12 C17 119.6(5)
C12 C13 C14 118.8(5)
C12 C13 H13 120.6
C14 C13 H13 120.6
C13 C14 C15 121.6(6)
C13 C14 H14 119.2
C15 C14 H14 119.2
C14 C15 C16 119.6(6)
C14 C15 H15 120.2
C16 C15 H15 120.2
C15 C16 C17 119.0(6)
C15 C16 H16 120.5
C17 C16 H16 120.5
C12 C17 C16 121.4(6)
C12 C17 H17 119.3
C16 C17 H17 119.3
O4 C18 C19 123.2(4)
O4 C18 C27 118.3(4)
C19 C18 C27 118.4(4)
N4 C19 C18 126.2(4)
N4 C19 C20 113.0(4)
C18 C19 C20 120.6(4)
C19 C20 C21 122.5(4)
C19 C20 C25 119.3(4)
C21 C20 C25 118.1(5)
C20 C21 C22 120.5(5)
C20 C21 H21 119.7
C22 C21 H21 119.8
C21 C22 C23 121.0(5)
C21 C22 H22 119.5
C23 C22 H22 119.5
C22 C23 C24 118.9(5)
C22 C23 H23 120.5
C24 C23 H23 120.5
C23 C24 C25 122.0(5)
C23 C24 H24 119.0
C25 C24 H24 119.0
C20 C25 C24 119.4(5)
C20 C25 C26 118.1(4)
C24 C25 C26 122.5(4)
C25 C26 C27 123.8(5)
C25 C26 H26 118.1
C27 C26 H26 118.1
C18 C27 C26 119.6(5)
C18 C27 C28 124.7(4)
C26 C27 C28 115.6(4)
O6 C28 N5 123.5(5)
O6 C28 C27 119.7(5)
N5 C28 C27 116.9(4)
N5 C29 C30 116.1(4)
N5 C29 C34 124.4(5)
C30 C29 C34 119.5(5)
C29 C30 C31 120.0(5)
C29 C30 H30 120.0
C31 C30 H30 120.0
C30 C31 C32 120.4(5)
C30 C31 H31 119.8
C32 C31 H31 119.8
C31 C32 C33 119.5(6)
C31 C32 H32 120.2
C33 C32 H32 120.2
C32 C33 C34 121.6(5)
C32 C33 H33 119.2
C34 C33 H33 119.2
C29 C34 C33 119.0(5)
C29 C34 H34 120.5
C33 C34 H34 120.5
O1 C35 C36 123.9(4)
O1 C35 C40 119.6(5)
C36 C35 C40 116.5(5)
C35 C36 C37 121.0(5)
C35 C36 H36 119.5
C37 C36 H36 119.5
C36 C37 C38 119.9(5)
C36 C37 H37 120.0
C38 C37 H37 120.1
Cl2 C38 C37 119.4(4)
Cl2 C38 C39 119.6(4)
C37 C38 C39 121.0(5)
C38 C39 C40 118.3(5)
C38 C39 H39 120.9
C40 C39 H39 120.9
N1 C40 C35 111.9(4)
N1 C40 C39 124.9(4)
C35 C40 C39 123.3(5)
O2 C41 C42 120.8(4)
O2 C41 C46 123.6(4)
C42 C41 C46 115.5(4)
N3 C42 C41 110.6(4)
N3 C42 C43 124.4(4)
C41 C42 C43 125.0(5)
C42 C43 C44 117.8(5)
C42 C43 H43 121.1
C44 C43 H43 121.1
Cl1 C44 C43 121.0(4)
Cl1 C44 C45 119.0(4)
C43 C44 C45 120.0(5)
C44 C45 C46 121.0(5)
C44 C45 H45 119.5
C46 C45 H45 119.5
C41 C46 C45 120.6(5)
C41 C46 H46 119.7
C45 C46 H46 119.7
C48 C47 H47a 109.5
C48 C47 H47b 109.5
C48 C47 H47c 109.5
H47a C47 H47b 109.5
H47a C47 H47c 109.5
H47b C47 H47c 109.5
O7 C48 C47 122.3(6)
O7 C48 C49 122.0(6)
C47 C48 C49 115.7(5)
C48 C49 H49a 109.5
C48 C49 H49b 109.5
C48 C49 H49c 109.5
H49a C49 H49b 109.5
H49a C49 H49c 109.5
H49b C49 H49c 109.5

loop_
_geom_bond_atom_site_label_1
_geom_bond_atom_site_label_2
_geom_bond_distance
Fe1 O1 1.937(3)
Fe1 O2 1.910(3)
Fe1 O3 1.887(3)
Fe1 O4 1.896(3)
Fe1 N1 1.894(4)
Fe1 N3 1.894(4)
Cl1 C44 1.734(6)
Cl2 C38 1.745(5)
O1 C35 1.333(6)
O2 C41 1.307(6)
O3 C10 1.302(6)
O4 C18 1.323(6)
O5 C11 1.233(7)
O6 C28 1.238(6)
O7 C48 1.212(7)
N1 N2 1.282(6)
N1 C40 1.425(7)
N2 C1 1.366(7)
N3 N4 1.262(6)
N3 C42 1.441(6)
N4 C19 1.368(6)
N5 C28 1.350(7)
N5 C29 1.407(7)
N5 H5N 0.88
N6 C11 1.349(7)
N6 C12 1.407(7)
N6 H6N 0.88
N7 H1A 0.70(7)
N7 H1B 1.00(7)
N7 H1C 0.97(8)
N7 H1D 1.01(6)
C1 C2 1.448(7)
C1 C10 1.420(7)
C2 C3 1.404(8)
C2 C7 1.437(8)
C3 C4 1.354(8)
C3 H3 0.95
C4 C5 1.412(9)
C4 H4 0.95
C5 C6 1.373(9)
C5 H5 0.95
C6 C7 1.398(8)
C6 H6 0.95
C7 C8 1.404(8)
C8 C9 1.368(7)
C8 H8 0.95
C9 C10 1.456(8)
C9 C11 1.507(8)
C12 C13 1.404(8)
C12 C17 1.377(8)
C13 C14 1.382(9)
C13 H13 0.95
C14 C15 1.380(9)
C14 H14 0.95
C15 C16 1.398(10)
C15 H15 0.95
C16 C17 1.389(9)
C16 H16 0.95
C17 H17 0.95
C18 C19 1.414(7)
C18 C27 1.444(7)
C19 C20 1.448(7)
C20 C21 1.421(7)
C20 C25 1.423(7)
C21 C22 1.382(8)
C21 H21 0.95
C22 C23 1.409(8)
C22 H22 0.95
C23 C24 1.369(8)
C23 H23 0.95
C24 C25 1.402(8)
C24 H24 0.95
C25 C26 1.409(8)
C26 C27 1.368(8)
C26 H26 0.95
C27 C28 1.507(8)
C29 C30 1.398(8)
C29 C34 1.395(7)
C30 C31 1.384(8)
C30 H30 0.95
C31 C32 1.381(8)
C31 H31 0.95
C32 C33 1.370(9)
C32 H32 0.95
C33 C34 1.389(9)
C33 H33 0.95
C34 H34 0.95
C35 C36 1.416(8)
C35 C40 1.400(7)
C36 C37 1.371(8)
C36 H36 0.95
C37 C38 1.402(8)
C37 H37 0.95
C38 C39 1.371(8)
C39 C40 1.381(8)
C39 H39 0.95
C41 C42 1.403(7)
C41 C46 1.419(7)
C42 C43 1.367(7)
C43 C44 1.389(7)
C43 H43 0.95
C44 C45 1.399(8)
C45 C46 1.375(8)
C45 H45 0.95
C46 H46 0.95
C47 C48 1.508(9)
C47 H47a 0.98
C47 H47b 0.98
C47 H47c 0.98
C48 C49 1.496(8)
C49 H49a 0.98
C49 H49b 0.98
C49 H49c 0.98

loop_
_geom_contact_atom_site_label_1
_geom_contact_atom_site_label_2
_geom_contact_distance
_geom_contact_site_symmetry_2
O1 H1D 1.80(6) .
O2 H46 2.601 3_576
O5 N7 2.791(7) 1_655
O5 H1B 2.06(7) 1_655
O5 H46 2.785 3_676
O6 N7 2.797(7) 3_566
O6 H1C 1.87(8) 3_566
O7 H1A 2.28(6) .
O7 H1C 2.76(8) .
N7 O5 2.791(7) 1_455
N7 O6 2.797(7) 3_566
C1 H24 2.731 3_666
C2 H24 2.691 3_666
C13 H1B 2.76(7) 1_655
C18 H47c 2.617 .
C19 H47c 2.702 .
C24 H37 2.744 3_566
C28 H1C 2.78(8) 3_566
C30 H49c 2.713 3_566
C35 H1D 2.65(6) .
C35 H47a 2.774 3_566
C37 H49a 2.637 3_566
C39 H45 2.731 3_576
C40 H45 2.717 3_576
H3 H32 2.767 2_556
H4 H49b 2.395 4_565
H5 H22 2.543 4_565
H5 H49b 2.607 4_565
H1A O7 2.28(6) .
H1B O5 2.06(7) 1_455
H1B C13 2.76(7) 1_455
H1B H13 2.26 1_455
H1B H46 2.71 3_576
H1C O6 1.87(8) 3_566
H1C O7 2.76(8) .
H1C C28 2.78(8) 3_566
H1C H34 2.73 3_566
H1C H47b 2.66 .
H1D O1 1.80(6) .
H1D C35 2.65(6) .
H1D H36 2.66 .
H13 H1B 2.26 1_655
H14 H32 2.644 4_564
H15 H31 2.376 4_564
H22 H5 2.543 4_464
H24 C1 2.730 3_666
H24 C2 2.691 3_666
H24 H37 2.610 3_566
H26 H36 2.757 3_566
H31 H15 2.376 4_465
H32 H3 2.767 2_546
H32 H14 2.644 4_465
H32 H39 2.748 2_546
H34 H1C 2.73 3_566
H36 H1D 2.660 .
H36 H26 2.757 3_566
H37 C24 2.744 3_566
H37 H24 2.610 3_566
H39 H32 2.748 2_556
H45 C39 2.731 3_576
H45 C40 2.717 3_576
H46 O2 2.601 3_576
H46 O5 2.785 3_676
H46 H1B 2.71 3_576
H46 H46 2.575 3_576
H47a C35 2.774 3_566
H47b H1C 2.66 .
H47c C18 2.617 .
H47c C19 2.702 .
H49a C37 2.637 3_566
H49b H4 2.395 4_464
H49b H5 2.607 4_464
H49c C30 2.713 3_566

loop_
_geom_hbond_atom_site_label_D
_geom_hbond_atom_site_label_H
_geom_hbond_atom_site_label_A
_geom_hbond_site_symmetry_A
_geom_hbond_distance_DH
_geom_hbond_distance_HA
_geom_hbond_distance_DA
_geom_hbond_angle_DHA
_geom_hbond_publ_flag
N5 H5N O4 . 0.880 1.989 2.675(5) 133.8 yes
N6 H6N O3 . 0.880 1.984 2.661(6) 132.6 yes
N7 H1A O7 . 0.70(7) 2.28(6) 2.860(8) 140(6) yes
N7 H1B O5 1_455 1.00(7) 2.06(7) 2.791(7) 128(5) yes
N7 H1C O6 3_566 0.98(8) 1.87(8) 2.797(7) 156(7) yes
N7 H1D O1 . 1.01(6) 1.80(6) 2.800(7) 172(5) yes

loop_
_geom_torsion_atom_site_label_1
_geom_torsion_atom_site_label_2
_geom_torsion_atom_site_label_3
_geom_torsion_atom_site_label_4
_geom_torsion
O1 Fe1 O2 C41 -85.4(3)
O2 Fe1 O1 C35 -90.3(3)
O1 Fe1 O4 C18 103.3(4)
O4 Fe1 O1 C35 92.9(3)
O1 Fe1 N1 N2 177.7(4)
O1 Fe1 N1 C40 -2.5(3)
N1 Fe1 O1 C35 4.0(3)
O1 Fe1 N3 N4 -103.9(4)
O1 Fe1 N3 C42 76.4(3)
N3 Fe1 O1 C35 -175.7(3)
O2 Fe1 O3 C10 97.8(3)
O3 Fe1 O2 C41 98.2(3)
O2 Fe1 N1 N2 -96.9(4)
O2 Fe1 N1 C40 82.9(3)
N1 Fe1 O2 C41 -170.3(3)
O2 Fe1 N3 N4 170.7(5)
O2 Fe1 N3 C42 -9.0(3)
N3 Fe1 O2 C41 9.3(3)
O3 Fe1 O4 C18 -80.1(4)
O4 Fe1 O3 C10 -85.2(3)
O3 Fe1 N1 N2 -6.0(4)
O3 Fe1 N1 C40 173.8(3)
N1 Fe1 O3 C10 3.9(4)
O3 Fe1 N3 N4 79.8(4)
O3 Fe1 N3 C42 -99.9(3)
N3 Fe1 O3 C10 -176.5(4)
O4 Fe1 N1 N2 86.1(4)
O4 Fe1 N1 C40 -94.1(3)
N1 Fe1 O4 C18 -171.5(4)
O4 Fe1 N3 N4 -12.3(4)
O4 Fe1 N3 C42 168.0(3)
N3 Fe1 O4 C18 9.0(4)
N3 Fe1 N1 C40 33(18)
Fe1 O1 C35 C36 174.0(3)
Fe1 O1 C35 C40 -4.9(5)
Fe1 O2 C41 C42 -7.9(6)
Fe1 O2 C41 C46 170.9(4)
Fe1 O3 C10 C1 -0.6(6)
Fe1 O3 C10 C9 -178.7(3)
Fe1 O4 C18 C19 -1.5(7)
Fe1 O4 C18 C27 -178.5(3)
Fe1 N1 N2 C1 4.2(6)
Fe1 N1 C40 C35 0.6(5)
Fe1 N1 C40 C39 -177.6(4)
N2 N1 C40 C35 -179.6(4)
N2 N1 C40 C39 2.3(6)
C40 N1 N2 C1 -175.7(4)
N1 N2 C1 C2 178.8(4)
N1 N2 C1 C10 1.5(7)
Fe1 N3 N4 C19 6.7(7)
Fe1 N3 C42 C41 7.0(5)
Fe1 N3 C42 C43 -169.4(4)
N4 N3 C42 C41 -172.7(4)
N4 N3 C42 C43 10.8(7)
C42 N3 N4 C19 -173.6(4)
N3 N4 C19 C18 6.1(8)
N3 N4 C19 C20 -179.4(4)
C28 N5 C29 C30 -170.8(5)
C28 N5 C29 C34 11.0(9)
C29 N5 C28 O6 0.1(7)
C29 N5 C28 C27 -178.7(5)
C11 N6 C12 C13 -28.3(8)
C11 N6 C12 C17 154.3(5)
C12 N6 C11 O5 3.4(8)
C12 N6 C11 C9 -178.4(4)
N2 C1 C2 C3 7.9(7)
N2 C1 C2 C7 -174.0(4)
N2 C1 C10 O3 -3.3(8)
N2 C1 C10 C9 174.8(4)
C2 C1 C10 O3 179.6(4)
C2 C1 C10 C9 -2.2(7)
C10 C1 C2 C3 -174.6(4)
C10 C1 C2 C7 3.4(7)
C1 C2 C3 C4 -179.5(5)
C1 C2 C7 C6 177.5(5)
C1 C2 C7 C8 -2.5(7)
C3 C2 C7 C6 -4.4(8)
C3 C2 C7 C8 175.6(5)
C7 C2 C3 C4 2.4(8)
C2 C3 C4 C5 0.3(7)
C3 C4 C5 C6 -1.0(9)
C4 C5 C6 C7 -1.0(9)
C5 C6 C7 C2 3.7(9)
C5 C6 C7 C8 -176.3(5)
C2 C7 C8 C9 0.5(8)
C6 C7 C8 C9 -179.5(5)
C7 C8 C9 C10 0.7(8)
C7 C8 C9 C11 -178.0(4)
C8 C9 C10 O3 178.4(4)
C8 C9 C10 C1 0.1(5)
C8 C9 C11 O5 16.1(7)
C8 C9 C11 N6 -162.1(4)
C10 C9 C11 O5 -162.6(4)
C10 C9 C11 N6 19.2(7)
C11 C9 C10 O3 -3.0(7)
C11 C9 C10 C1 178.8(4)
N6 C12 C13 C14 -178.7(5)
N6 C12 C17 C16 177.7(5)
C13 C12 C17 C16 0.2(7)
C17 C12 C13 C14 -1.3(8)
C12 C13 C14 C15 1.2(9)
C13 C14 C15 C16 0.1(7)
C14 C15 C16 C17 -1.3(9)
C15 C16 C17 C12 1.1(9)
O4 C18 C19 N4 -8.6(8)
O4 C18 C19 C20 177.4(4)
O4 C18 C27 C26 -179.1(4)
O4 C18 C27 C28 4.0(7)
C19 C18 C27 C26 3.8(7)
C19 C18 C27 C28 -173.1(5)
C27 C18 C19 N4 168.4(5)
C27 C18 C19 C20 -5.6(7)
N4 C19 C20 C21 8.2(7)
N4 C19 C20 C25 -170.3(4)
C18 C19 C20 C21 -177.0(5)
C18 C19 C20 C25 4.5(7)
C19 C20 C21 C22 -176.7(5)
C19 C20 C25 C24 176.8(5)
C19 C20 C25 C26 -1.4(7)
C21 C20 C25 C24 -1.8(7)
C21 C20 C25 C26 -179.9(3)
C25 C20 C21 C22 1.8(8)
C20 C21 C22 C23 -0.4(7)
C21 C22 C23 C24 -0.9(8)
C22 C23 C24 C25 0.9(8)
C23 C24 C25 C20 0.5(7)
C23 C24 C25 C26 178.5(5)
C20 C25 C26 C27 -0.5(7)
C24 C25 C26 C27 -178.5(5)
C25 C26 C27 C18 -0.7(8)
C25 C26 C27 C28 176.5(5)
C18 C27 C28 O6 159.7(5)
C18 C27 C28 N5 -21.4(7)
C26 C27 C28 O6 -17.4(7)
C26 C27 C28 N5 161.5(5)
N5 C29 C30 C31 -177.7(5)
N5 C29 C34 C33 179.2(5)
C30 C29 C34 C33 1.0(8)
C34 C29 C30 C31 0.6(8)
C29 C30 C31 C32 -1.9(8)
C30 C31 C32 C33 1.5(9)
C31 C32 C33 C34 0.2(7)
C32 C33 C34 C29 -1.5(9)
O1 C35 C36 C37 179.9(3)
O1 C35 C40 N1 3.0(6)
O1 C35 C40 C39 -178.8(4)
C36 C35 C40 N1 -176.0(4)
C36 C35 C40 C39 2.2(7)
C40 C35 C36 C37 -1.2(7)
C35 C36 C37 C38 -0.3(6)
C36 C37 C38 Cl2 -177.3(4)
C36 C37 C38 C39 1.1(7)
Cl2 C38 C39 C40 178.2(3)
C37 C38 C39 C40 -0.2(5)
C38 C39 C40 N1 176.4(4)
C38 C39 C40 C35 -1.5(7)
O2 C41 C42 N3 0.7(7)
O2 C41 C42 C43 177.1(5)
O2 C41 C46 C45 -176.7(5)
C42 C41 C46 C45 2.2(8)
C46 C41 C42 N3 -178.2(4)
C46 C41 C42 C43 -1.8(8)
N3 C42 C43 C44 176.1(5)
C41 C42 C43 C44 0.2(6)
C42 C43 C44 Cl1 -177.3(4)
C42 C43 C44 C45 1.1(8)
Cl1 C44 C45 C46 177.8(4)
C43 C44 C45 C46 -0.7(8)
C44 C45 C46 C41 -1.0(8)
